data_1575475
loop_
_publ_author_name
'Hakkarainen, Eetu'
'Lin, Hao-Cheng'
'Nechaev, Anton A.'
'Peshkov, Vsevolod A.'
'Eskelinen, Toni'
'Chang, Kai-Hsin'
'Liao, Tzu-Hao'
'Chen, Po-Yu'
'Koshevoy, Igor O.'
'Lin, Hao-Wu'
'Chou, Pi-Tai'
'Belyaev, Andrey'

_publ_section_title
;
 Metal-free pyridinium salts with strong room-temperature phosphorescence
 and microsecond radiative lifetime.
;
_journal_issue 37
_journal_name_full 'Chemical science'
_journal_page_first 17261
_journal_page_last 17267
_journal_paper_doi 10.1039/d5sc03813h
_journal_volume 16
_journal_year 2025
_chemical_formula_moiety '2(I), C30 H38 N2 O6'
_chemical_formula_sum 'C30 H38 I2 N2 O6'
_chemical_formula_weight 776.42
_space_group_crystal_system triclinic
_space_group_IT_number 2
_space_group_name_Hall '-P 1'
_space_group_name_H-M_alt 'P -1'
_atom_sites_solution_hydrogens mixed
_atom_sites_solution_primary iterative
_audit_creation_date 2024-11-04
_audit_creation_method
;
Olex2 1.5
(compiled 2021.07.19 svn.r715e62df for OlexSys, GUI svn.r6380)
;
_audit_update_record
;
2024-11-05 deposited with the CCDC.	2025-08-15 downloaded from the CCDC.
;
_cell_angle_alpha 105.939(2)
_cell_angle_beta 93.744(2)
_cell_angle_gamma 94.0170(10)
_cell_formula_units_Z 2
_cell_length_a 8.94630(10)
_cell_length_b 12.7534(3)
_cell_length_c 17.3129(3)
_cell_measurement_reflns_used 15508
_cell_measurement_temperature 120.00(10)
_cell_measurement_theta_max 77.9620
_cell_measurement_theta_min 2.6600
_cell_volume 1887.35(6)
_computing_cell_refinement 'CrysAlisPro 1.171.42.89a (Rigaku OD, 2023)'
_computing_data_collection 'CrysAlisPro 1.171.42.89a (Rigaku OD, 2023)'
_computing_data_reduction 'CrysAlisPro 1.171.42.89a (Rigaku OD, 2023)'
_computing_molecular_graphics 'Olex2 1.5 (Dolomanov et al., 2009)'
_computing_publication_material 'Olex2 1.5 (Dolomanov et al., 2009)'
_computing_structure_refinement 'SHELXL 2019/3 (Sheldrick, 2015)'
_computing_structure_solution 'olex2.solve 1.5 (Bourhis et al., 2015)'
_diffrn_ambient_environment N~2~
_diffrn_ambient_temperature 120.00(10)
_diffrn_detector 'Hybrid Pixel Array Detector'
_diffrn_detector_area_resol_mean 10.0000
_diffrn_detector_type 'HyPix-Arc 100'
_diffrn_measured_fraction_theta_full 0.996
_diffrn_measured_fraction_theta_max 0.985
_diffrn_measurement_details
;
List of Runs (angles in degrees, time in seconds):

  # Type    Start    End  Width  t~exp~   \w     \q     \k     \f   Frames
#--------------------------------------------------------------------------
  1  \w    -53.00 -16.00   0.50    0.50    --  -87.58  57.00  30.00   74
  2  \w    -39.00 -14.00   0.50    0.50    --  -87.58  57.00 -30.00   50
  3  \w    -47.00 -13.00   0.50    0.50    --  -87.58  57.00 -90.00   68
  4  \w     -3.00  24.00   0.50    0.50    --  -51.70  19.00  60.00   54
  5  \w     -3.00  25.00   0.50    0.50    --  -51.70  19.00  30.00   56
  6  \w    -54.00 -13.00   0.50    0.50    --  -87.58  57.00-150.00   82
  7  \w     -3.00  25.00   0.50    0.50    --  -51.70  19.00-180.00   56
  8  \w     40.00 121.00   0.50    0.50    --   51.89-157.00-152.00  162
  9  \w     84.00 110.00   0.50    0.50    --  107.25-120.00-173.55   52
 10  \w     84.00 109.00   0.50    0.50    --  102.12-157.00-152.00   50
 11  \w     40.00  65.00   0.50    0.50    --  107.25-120.00-173.55   50
 12  \w     48.00  75.00   0.50    0.50    --  102.12-157.00-152.00   54
 13  \w     72.00 106.00   0.50    0.50    --  102.12 -99.00 -60.00   68
 14  \w     47.00  72.00   0.50    0.50    --  102.12-119.00   2.00   50
 15  \w     84.00 110.00   0.50    0.50    --  102.12-125.00 120.00   52
 16  \w     53.00  79.00   0.50    0.50    --  102.12-125.00 120.00   52
 17  \w     76.00 106.00   0.50    0.50    --  102.12 -99.00  60.00   60
 18  \w     33.00  58.00   0.50    0.50    --   51.89-119.00   2.00   50
 19  \w     77.00 106.00   0.50    0.50    --  102.12 -99.00  90.00   58
 20  \w     69.00 106.00   0.50    0.50    --  102.12 -99.00 -30.00   74
 21  \w     75.00 106.00   0.50    0.50    --  102.12 -99.00-120.00   62
 22  \w     50.00 106.00   0.50    0.50    --  102.12 -99.00-150.00  112
 23  \w     42.00 112.00   0.50    0.50    --  107.25 -87.00-122.16  140
 24  \w     99.00 126.00   0.50    0.50    --  107.25 -85.00 -53.36   54
 25  \w     44.00  74.00   0.50    0.50    --  107.25 -85.00 -53.36   60
 26  \w     42.00  68.00   0.50    0.50    --  107.25 -87.00  93.36   52
 27  \w     41.00  73.00   0.50    0.50    --  107.25 -85.00 123.06   64
 28  \w     42.00  90.00   0.50    0.50    --  107.25 -85.00 170.31   96
 29  \w     44.00  69.00   0.50    0.50    --  107.25 -83.00 172.70   50
 30  \w     98.00 125.00   0.50    0.50    --  107.25 -85.00 123.06   54
 31  \w    105.00 131.00   0.50    0.50    --  107.25 -84.00  25.49   52
 32  \w     53.00  78.00   0.50    0.50    --  107.25 -84.00  25.49   50
 33  \w     41.00  86.00   0.50    0.50    --  107.25 -83.00 -97.89   90
 34  \w     43.00  97.00   0.50    0.50    --  107.25 -83.00-163.39  108
 35  \w     25.00  50.00   0.50    0.50    --  102.12 -38.00-120.00   50
 36  \w     45.00  75.00   0.50    0.50    --  107.25 -79.00 -68.92   60
 37  \w     60.00  86.00   0.50    0.50    --  107.25 -79.00-109.44   52
 38  \w    102.00 128.00   0.50    0.50    --  107.25 -79.00-109.44   52
 39  \w     49.00  81.00   0.50    0.50    --  107.25 -77.00 -90.64   64
 40  \w     44.00  92.00   0.50    0.50    --  107.25 -78.00 -19.89   96
 41  \w     48.00  88.00   0.50    0.50    --  107.25 -77.00  33.75   80
 42  \w     56.00 106.00   0.50    0.50    --  107.25 -75.00  69.02  100
 43  \w     36.00  69.00   0.50    0.50    --  102.12 -77.00  60.00   66
 44  \w     38.00  64.00   0.50    0.50    --  107.25 -72.00  54.21   52
 45  \w     42.00  69.00   0.50    0.50    --  107.25 -77.00  93.35   54
 46  \w     42.00  74.00   0.50    0.50    --  107.25 -79.00 141.30   64
 47  \w     42.00  67.00   0.50    0.50    --  107.25 -76.00 107.59   50
 48  \w     45.00  99.00   0.50    0.50    --  107.25 -75.00 117.36  108
 49  \w     37.00  66.00   0.50    0.50    --  107.25 -69.00 -45.91   58
 50  \w     39.00  64.00   0.50    0.50    --  107.25 -68.00 -16.23   50
 51  \w     26.00  51.00   0.50    0.50    --  102.12 -38.00 120.00   50
 52  \w     57.00  82.00   0.50    0.50    --  107.25   3.00 109.69   50
 53  \w    106.00 131.00   0.50    0.50    --  107.25  71.00 164.09   50
 54  \w    150.00 175.00   0.50    0.50    --  107.25  71.00 164.09   50
 55  \w     94.00 121.00   0.50    0.50    --  102.12  38.00  30.00   54
 56  \w     65.00 149.00   0.50    0.50    --  107.25  18.00  50.67  168
 57  \w    144.00 175.00   0.50    0.50    --  102.12  38.00  30.00   62
 58  \w    127.00 170.00   0.50    0.50    --  107.25  16.00 -67.61   86
 59  \w    151.00 176.00   0.50    0.50    --  107.25  19.00-179.81   50
 60  \w     84.00 127.00   0.50    0.50    --  107.25  19.00-179.81   86
 61  \w     65.00 143.00   0.50    0.50    --  107.25  18.00-120.52  156
 62  \w     98.00 123.00   0.50    0.50    --  107.25  16.00 -67.61   50
 63  \w     76.00 101.00   0.50    0.50    --  107.25  16.00  23.00   50
 64  \w     70.00 167.00   0.50    0.50    --  107.25  16.00 -16.60  194
 65  \w    125.00 151.00   0.50    0.50    --  107.25  15.00 122.02   52
 66  \w    105.00 130.00   0.50    0.50    --  107.25  16.00 156.44   50
 67  \w     59.00  98.00   0.50    0.50    --  107.25  16.00 156.44   78
 68  \w     64.00  91.00   0.50    0.50    --  107.25  15.00 122.02   54
 69  \w     91.00 116.00   0.50    0.50    --  107.25  93.00 -16.12   50
 70  \w    120.00 146.00   0.50    0.50    --  102.12 119.00  87.00   52
 71  \w     84.00 116.00   0.50    0.50    --  102.12 125.00  60.00   64
 72  \w    141.00 166.00   0.50    0.50    --  107.25  93.00 -16.12   50
 73  \w     85.00 110.00   0.50    0.50    --  102.12 157.00-116.00   50
 74  \w     97.00 145.00   0.50    0.50    --  107.25 109.00-169.27   96
 75  \w    144.00 173.00   0.50    0.50    --  107.25 116.00-166.94   58
 76  \w     64.00  89.00   0.50    0.50    --   51.89 157.00-116.00   50
 77  \w   -102.00 -77.00   0.50    0.50    --  -51.70 157.00-116.00   50
 78  \w   -113.00 -81.00   0.50    0.50    --  -87.58 157.00-116.00   64
 79  \w    -74.00 -47.00   0.50    0.50    --  -87.58 119.00  87.00   54
 80  \w    -79.00 -54.00   0.50    0.50    --  -51.70 119.00  87.00   50
 81  \w   -164.00 -74.00   0.50    0.50    --  -87.58 -38.00  60.00  180
 82  \w   -133.00 -81.00   0.50    0.50    --  -87.58-119.00   2.00  104
 83  \w   -122.00 -80.00   0.50    0.50    --  -51.70-125.00 150.00   84
 84  \w   -126.00 -38.00   0.50    0.50    --  -51.70 -57.00 -90.00  176
 85  \w    -91.00 -63.00   0.50    0.50    --  -51.70-157.00-152.00   56
 86  \w   -112.00 -85.00   0.50    0.50    --  -87.58-157.00-152.00   54
;
_diffrn_measurement_device 'four-circle diffractometer'
_diffrn_measurement_device_type 'XtaLAB Synergy R, HyPix-Arc 100'
_diffrn_measurement_method '\w scans'
_diffrn_measurement_specimen_support 'MiTeGen micromount'
_diffrn_orient_matrix_type 'CrysAlisPro convention (1999,Acta A55,543-557)'
_diffrn_orient_matrix_UB_11 0.0318526000
_diffrn_orient_matrix_UB_12 -0.1036004000
_diffrn_orient_matrix_UB_13 -0.0650734000
_diffrn_orient_matrix_UB_21 -0.0238195000
_diffrn_orient_matrix_UB_22 0.0599134000
_diffrn_orient_matrix_UB_23 -0.0653039000
_diffrn_orient_matrix_UB_31 0.1686738000
_diffrn_orient_matrix_UB_32 0.0399115000
_diffrn_orient_matrix_UB_33 0.0114794000
_diffrn_radiation_monochromator mirror
_diffrn_radiation_probe x-ray
_diffrn_radiation_type 'Cu K\a'
_diffrn_radiation_wavelength 1.54184
_diffrn_reflns_av_R_equivalents 0.0946
_diffrn_reflns_av_unetI/netI 0.0606
_diffrn_reflns_Laue_measured_fraction_full 0.996
_diffrn_reflns_Laue_measured_fraction_max 0.985
_diffrn_reflns_limit_h_max 11
_diffrn_reflns_limit_h_min -9
_diffrn_reflns_limit_k_max 16
_diffrn_reflns_limit_k_min -16
_diffrn_reflns_limit_l_max 21
_diffrn_reflns_limit_l_min -21
_diffrn_reflns_number 42103
_diffrn_reflns_point_group_measured_fraction_full 0.996
_diffrn_reflns_point_group_measured_fraction_max 0.985
_diffrn_reflns_theta_full 67.684
_diffrn_reflns_theta_max 79.238
_diffrn_reflns_theta_min 3.847
_diffrn_source 'Rotating-anode X-ray tube'
_diffrn_source_current 1.4
_diffrn_source_power 0.07
_diffrn_source_type 'PhotonJet R (Cu) X-ray Source'
_diffrn_source_voltage 50.0
_exptl_absorpt_coefficient_mu 13.383
_exptl_absorpt_correction_T_max 1.000
_exptl_absorpt_correction_T_min 0.682
_exptl_absorpt_correction_type gaussian
_exptl_absorpt_process_details
;
CrysAlisPro 1.171.42.89a (Rigaku Oxford Diffraction, 2023)
Numerical absorption correction based on gaussian integration over
a multifaceted crystal model
Empirical absorption correction using spherical harmonics,
implemented in SCALE3 ABSPACK scaling algorithm.
;
_exptl_crystal_colour yellow
_exptl_crystal_colour_primary yellow
_exptl_crystal_density_diffrn 1.366
_exptl_crystal_description block
_exptl_crystal_F_000 772
_exptl_crystal_size_max 0.301
_exptl_crystal_size_mid 0.031
_exptl_crystal_size_min 0.028
_refine_diff_density_max 3.022
_refine_diff_density_min -1.096
_refine_diff_density_rms 0.153
_refine_ls_extinction_method none
_refine_ls_goodness_of_fit_ref 1.094
_refine_ls_hydrogen_treatment mixed
_refine_ls_matrix_type full
_refine_ls_number_parameters 374
_refine_ls_number_reflns 8064
_refine_ls_number_restraints 7
_refine_ls_restrained_S_all 1.094
_refine_ls_R_factor_all 0.0804
_refine_ls_R_factor_gt 0.0697
_refine_ls_shift/su_max 0.001
_refine_ls_shift/su_mean 0.000
_refine_ls_structure_factor_coef Fsqd
_refine_ls_weighting_details 'w=1/[\s^2^(Fo^2^)+(0.1251P)^2^+1.6552P] where P=(Fo^2^+2Fc^2^)/3'
_refine_ls_weighting_scheme calc
_refine_ls_wR_factor_gt 0.1966
_refine_ls_wR_factor_ref 0.2054
_reflns_Friedel_coverage 0.000
_reflns_number_gt 6419
_reflns_number_total 8064
_reflns_threshold_expression 'I > 2\s(I)'
_cod_data_source_file d5sc03813h2.cif
_cod_data_source_block 4
_cod_depositor_comments 'Adding full bibliography for 1575468--1575476.cif.'
_cod_database_code 1575475
_shelx_shelxl_version_number 2019/3
_chemical_oxdiff_formula C40H40N2O4Cl3
_chemical_oxdiff_usercomment 'ether, methanol, chloroform at rt, gas-phase'
_shelx_space_group_comment
;
The symmetry employed for this shelxl refinement is uniquely defined
by the following loop, which should always be used as a source of
symmetry information in preference to the above space-group names.
They are only intended as comments.
;
_shelx_estimated_absorpt_t_max 0.690
_shelx_estimated_absorpt_t_min 0.108
_olex2_refinement_description
;
1. Fixed Uiso
 At 1.2 times of:
  All C(H) groups, All C(H,H) groups
 At 1.5 times of:
  All C(H,H,H) groups, All O(H) groups
2. Restrained distances
 H2-O2
 0.98 with sigma of 0.01
3. Uiso/Uaniso restraints and constraints
Uanis(O1) \\sim Ueq: with sigma of 0.01 and sigma for terminal atoms of 0.01
Uanis(O1) = Uanis(C7)
4. Others
 Fixed Sof: I2(0.9) I2A(0.1)
5.a Riding coordinates:
 O1(H1A)
5.b Secondary CH2 refined with riding coordinates:
 C23(H23A,H23B), C19(H19A,H19B), C30(H30A,H30B), C8(H8A,H8B), C18(H18A,H18B),
 C7(H7A,H7B)
5.c Aromatic/amide H refined with riding coordinates:
 C12(H12), C25(H25), C28(H28), C29(H29), C26(H26), C1(H1)
5.d Idealised Me refined as rotating group:
 C17(H17A,H17B,H17C), C6(H6A,H6B,H6C), C10(H10A,H10B,H10C), C22(H22A,H22B,
 H22C), C21(H21A,H21B,H21C), C11(H11A,H11B,H11C)
;
_smtbx_masks_void_probe_radius 1.0
_smtbx_masks_void_truncation_radius 1.0
_olex2_submission_special_instructions 'No special instructions were received'
_oxdiff_exptl_absorpt_empirical_details
;
Empirical correction (ABSPACK) includes:
- Absorption correction using spherical harmonics
- Frame scaling
;
_oxdiff_exptl_absorpt_empirical_full_max 3.331
_oxdiff_exptl_absorpt_empirical_full_min 0.391

loop_
_space_group_symop_operation_xyz
'x, y, z'
'-x, -y, -z'

loop_
_atom_site_label
_atom_site_type_symbol
_atom_site_fract_x
_atom_site_fract_y
_atom_site_fract_z
_atom_site_U_iso_or_equiv
_atom_site_adp_type
_atom_site_occupancy
_atom_site_site_symmetry_order
_atom_site_calc_flag
_atom_site_refinement_flags_posn
_atom_site_refinement_flags_adp
_atom_site_refinement_flags_occupancy
_atom_site_disorder_assembly
_atom_site_disorder_group
I1 I 0.64529(4) -0.13525(3) 0.23966(3) 0.05662(16) Uani 1 1 d . . . . .
I2 I 0.77543(6) 0.72216(5) 0.64113(4) 0.05695(16) Uani 0.9 1 d . . P A 1
O6 O 0.8358(4) 0.3301(3) 0.9325(2) 0.0417(8) Uani 1 1 d . . . . .
O5 O 0.7214(5) 0.2866(4) 1.0381(3) 0.0474(9) Uani 1 1 d . . . . .
O3 O 0.7372(5) 0.5102(4) 0.4120(3) 0.0509(10) Uani 1 1 d . . . . .
N2 N 0.8541(5) 0.0901(4) 0.7715(3) 0.0405(10) Uani 1 1 d . . . . .
O4 O 0.8298(5) 0.5407(4) 0.2961(3) 0.0594(11) Uani 1 1 d . . . . .
N1 N 0.6654(5) 0.2246(4) 0.3869(3) 0.0457(11) Uani 1 1 d . . . . .
O2 O 0.4470(5) -0.0144(5) 0.8971(4) 0.0675(14) Uani 1 1 d D . . . .
C16 C 0.8763(5) 0.1959(5) 0.8158(3) 0.0394(11) Uani 1 1 d . . . . .
C15 C 0.8076(6) 0.2244(5) 0.8888(3) 0.0401(11) Uani 1 1 d . . . . .
C14 C 0.7180(5) 0.1475(5) 0.9129(3) 0.0402(11) Uani 1 1 d . . . . .
C12 C 0.7664(6) 0.0144(5) 0.7926(4) 0.0441(12) Uani 1 1 d . . . . .
H12 H 0.753036 -0.058505 0.758332 0.053 Uiso 1 1 calc R U . . .
C24 C 0.8352(6) 0.0846(4) 0.6260(3) 0.0373(10) Uani 1 1 d . . . . .
C23 C 0.9229(6) 0.0526(5) 0.6934(4) 0.0438(12) Uani 1 1 d . . . . .
H23A H 0.924718 -0.027931 0.678574 0.053 Uiso 1 1 calc R U . . .
H23B H 1.028082 0.085704 0.699906 0.053 Uiso 1 1 calc R U . . .
C25 C 0.6817(6) 0.0982(5) 0.6265(4) 0.0473(13) Uani 1 1 d . . . . .
H25 H 0.630342 0.091208 0.671382 0.057 Uiso 1 1 calc R U . . .
C5 C 0.6712(6) 0.3341(5) 0.4210(4) 0.0436(12) Uani 1 1 d . . . . .
C4 C 0.7403(6) 0.4009(5) 0.3787(4) 0.0455(12) Uani 1 1 d . . . . .
C17 C 0.9702(6) 0.2778(5) 0.7880(4) 0.0439(12) Uani 1 1 d . . . . .
H17A H 1.075244 0.260624 0.789180 0.066 Uiso 1 1 calc R U . . .
H17B H 0.963127 0.351274 0.823698 0.066 Uiso 1 1 calc R U . . .
H17C H 0.933734 0.275114 0.732771 0.066 Uiso 1 1 calc R U . . .
C13 C 0.6949(6) 0.0403(5) 0.8635(4) 0.0445(12) Uani 1 1 d . . . . .
C27 C 0.6778(6) 0.1310(4) 0.4955(4) 0.0408(11) Uani 1 1 d . . . . .
C28 C 0.8309(6) 0.1192(5) 0.4960(4) 0.0451(12) Uani 1 1 d . . . . .
H28 H 0.883156 0.126401 0.451409 0.054 Uiso 1 1 calc R U . . .
C20 C 0.7309(6) 0.3654(5) 0.9935(4) 0.0460(13) Uani 1 1 d . . . . .
C29 C 0.9080(6) 0.0971(5) 0.5609(4) 0.0439(12) Uani 1 1 d . . . . .
H29 H 1.013068 0.090441 0.560548 0.053 Uiso 1 1 calc R U . . .
C6 C 0.6058(6) 0.3793(5) 0.4983(4) 0.0495(14) Uani 1 1 d . . . . .
H6A H 0.496044 0.374568 0.488781 0.074 Uiso 1 1 calc R U . . .
H6B H 0.644961 0.456113 0.521493 0.074 Uiso 1 1 calc R U . . .
H6C H 0.633131 0.337228 0.535905 0.074 Uiso 1 1 calc R U . . .
C26 C 0.6036(6) 0.1216(5) 0.5630(4) 0.0477(13) Uani 1 1 d . . . . .
H26 H 0.499461 0.131468 0.564720 0.057 Uiso 1 1 calc R U . . .
C2 C 0.8055(7) 0.2447(6) 0.2776(4) 0.0528(15) Uani 1 1 d . . . . .
C19 C 0.6527(7) 0.1839(5) 0.9920(4) 0.0479(13) Uani 1 1 d . . . . .
H19A H 0.543355 0.188459 0.982645 0.058 Uiso 1 1 calc R U . . .
H19B H 0.666943 0.129189 1.022240 0.058 Uiso 1 1 calc R U . . .
C1 C 0.7299(7) 0.1791(6) 0.3180(4) 0.0523(14) Uani 1 1 d . . . . .
H1 H 0.723531 0.101679 0.297066 0.063 Uiso 1 1 calc R U . . .
C30 C 0.5866(7) 0.1476(5) 0.4237(4) 0.0491(13) Uani 1 1 d . . . . .
H30A H 0.563077 0.075994 0.382674 0.059 Uiso 1 1 calc R U . . .
H30B H 0.490202 0.175590 0.441151 0.059 Uiso 1 1 calc R U . . .
C8 C 0.8781(8) 0.4348(7) 0.2658(5) 0.0597(16) Uani 1 1 d . . . . .
H8A H 0.988991 0.438123 0.274655 0.072 Uiso 1 1 calc R U . . .
H8B H 0.849198 0.407155 0.207095 0.072 Uiso 1 1 calc R U . . .
C3 C 0.8058(7) 0.3581(6) 0.3087(4) 0.0521(14) Uani 1 1 d . . . . .
C10 C 0.9943(7) 0.5875(6) 0.4190(5) 0.0568(16) Uani 1 1 d . . . . .
H10A H 0.993717 0.619573 0.477344 0.085 Uiso 1 1 calc R U . . .
H10B H 1.062863 0.633432 0.397386 0.085 Uiso 1 1 calc R U . . .
H10C H 1.028192 0.513815 0.408404 0.085 Uiso 1 1 calc R U . . .
C9 C 0.8383(7) 0.5808(6) 0.3792(4) 0.0526(14) Uani 1 1 d . . . . .
C18 C 0.5939(8) -0.0459(6) 0.8842(5) 0.0597(17) Uani 1 1 d . . . . .
H18A H 0.587771 -0.114628 0.839797 0.072 Uiso 1 1 calc R U . . .
H18B H 0.638803 -0.060751 0.933512 0.072 Uiso 1 1 calc R U . . .
C22 C 0.5826(7) 0.3759(6) 0.9529(5) 0.0548(15) Uani 1 1 d . . . . .
H22A H 0.591941 0.437905 0.929752 0.082 Uiso 1 1 calc R U . . .
H22B H 0.507412 0.388359 0.992332 0.082 Uiso 1 1 calc R U . . .
H22C H 0.551260 0.308521 0.909832 0.082 Uiso 1 1 calc R U . . .
C21 C 0.8048(7) 0.4697(5) 1.0500(4) 0.0531(15) Uani 1 1 d . . . . .
H21A H 0.900827 0.455670 1.074141 0.080 Uiso 1 1 calc R U . . .
H21B H 0.739092 0.497870 1.092669 0.080 Uiso 1 1 calc R U . . .
H21C H 0.822815 0.523851 1.020204 0.080 Uiso 1 1 calc R U . . .
C11 C 0.7691(8) 0.6893(6) 0.3981(6) 0.0639(19) Uani 1 1 d . . . . .
H11A H 0.662174 0.676759 0.378803 0.096 Uiso 1 1 calc R U . . .
H11B H 0.820638 0.737905 0.371200 0.096 Uiso 1 1 calc R U . . .
H11C H 0.779962 0.723248 0.456510 0.096 Uiso 1 1 calc R U . . .
C7 C 0.8797(14) 0.1921(10) 0.2019(7) 0.0974(17) Uani 1 1 d . . . . .
H7A H 0.814936 0.196029 0.154380 0.117 Uiso 1 1 calc R U . . .
H7B H 0.976851 0.234750 0.202640 0.117 Uiso 1 1 calc R U . . .
O1 O 0.9054(9) 0.0841(7) 0.1935(5) 0.0974(17) Uani 1 1 d . U . . .
H1A H 0.849024 0.024985 0.206260 0.146 Uiso 1 1 d R U . . .
I2A I 0.8239(8) 0.7559(6) 0.6141(5) 0.0860(18) Uani 0.1 1 d . . P B 2
H2 H 0.431(10) 0.015(7) 0.851(4) 0.08(3) Uiso 1 1 d D . . . .

loop_
_atom_site_aniso_label
_atom_site_aniso_U_11
_atom_site_aniso_U_22
_atom_site_aniso_U_33
_atom_site_aniso_U_23
_atom_site_aniso_U_13
_atom_site_aniso_U_12
I1 0.0427(2) 0.0520(3) 0.0707(3) 0.0110(2) -0.00316(17) 0.00666(15)
I2 0.0599(3) 0.0468(3) 0.0575(3) 0.0049(2) -0.0052(2) 0.0082(2)
O6 0.0458(18) 0.039(2) 0.038(2) 0.0072(16) 0.0103(15) 0.0001(15)
O5 0.056(2) 0.049(2) 0.040(2) 0.0148(18) 0.0109(17) 0.0038(17)
O3 0.052(2) 0.044(2) 0.061(3) 0.022(2) 0.0056(18) -0.0012(17)
N2 0.039(2) 0.037(2) 0.041(2) 0.0036(19) 0.0031(17) 0.0024(16)
O4 0.068(3) 0.059(3) 0.060(3) 0.032(2) 0.008(2) 0.003(2)
N1 0.051(2) 0.048(3) 0.039(3) 0.017(2) -0.0023(19) -0.002(2)
O2 0.054(2) 0.067(3) 0.085(4) 0.033(3) -0.001(2) -0.011(2)
C16 0.035(2) 0.038(3) 0.042(3) 0.007(2) 0.0040(19) 0.0015(19)
C15 0.040(2) 0.038(3) 0.039(3) 0.007(2) 0.002(2) 0.0028(19)
C14 0.037(2) 0.045(3) 0.040(3) 0.014(2) 0.0044(19) 0.003(2)
C12 0.049(3) 0.031(3) 0.050(3) 0.008(2) 0.001(2) 0.001(2)
C24 0.042(2) 0.028(2) 0.038(3) 0.003(2) 0.0020(19) -0.0003(18)
C23 0.044(3) 0.038(3) 0.045(3) 0.003(2) 0.007(2) 0.008(2)
C25 0.037(2) 0.052(3) 0.054(3) 0.019(3) 0.004(2) -0.002(2)
C5 0.043(2) 0.045(3) 0.045(3) 0.020(3) -0.005(2) -0.001(2)
C4 0.044(3) 0.044(3) 0.050(3) 0.019(3) -0.005(2) -0.001(2)
C17 0.045(3) 0.042(3) 0.041(3) 0.006(2) 0.009(2) -0.003(2)
C13 0.039(2) 0.047(3) 0.050(3) 0.020(3) -0.001(2) 0.001(2)
C27 0.046(3) 0.027(2) 0.047(3) 0.009(2) 0.003(2) -0.0078(19)
C28 0.048(3) 0.044(3) 0.044(3) 0.013(2) 0.008(2) 0.004(2)
C20 0.044(3) 0.045(3) 0.051(3) 0.012(3) 0.017(2) 0.009(2)
C29 0.040(2) 0.039(3) 0.048(3) 0.003(2) 0.009(2) 0.008(2)
C6 0.045(3) 0.044(3) 0.063(4) 0.019(3) 0.009(2) 0.002(2)
C26 0.038(2) 0.055(3) 0.049(3) 0.016(3) -0.001(2) -0.005(2)
C2 0.062(3) 0.058(4) 0.037(3) 0.016(3) -0.008(2) -0.006(3)
C19 0.053(3) 0.051(3) 0.042(3) 0.016(3) 0.013(2) -0.003(2)
C1 0.063(3) 0.048(3) 0.041(3) 0.010(3) -0.008(3) -0.004(3)
C30 0.048(3) 0.043(3) 0.057(4) 0.019(3) -0.005(2) -0.006(2)
C8 0.059(3) 0.069(5) 0.058(4) 0.029(4) 0.008(3) 0.005(3)
C3 0.053(3) 0.060(4) 0.044(3) 0.018(3) 0.001(2) -0.003(3)
C10 0.058(3) 0.049(4) 0.066(4) 0.020(3) 0.011(3) -0.003(3)
C9 0.058(3) 0.047(3) 0.060(4) 0.028(3) 0.004(3) -0.001(2)
C18 0.061(3) 0.039(3) 0.081(5) 0.023(3) 0.005(3) -0.003(3)
C22 0.053(3) 0.053(4) 0.058(4) 0.013(3) 0.007(3) 0.012(3)
C21 0.060(3) 0.044(3) 0.048(3) 0.000(3) 0.011(3) -0.001(3)
C11 0.067(4) 0.045(4) 0.089(6) 0.033(4) 0.016(4) 0.004(3)
C7 0.112(4) 0.094(4) 0.084(4) 0.015(3) 0.023(3) 0.022(3)
O1 0.112(4) 0.094(4) 0.084(4) 0.015(3) 0.023(3) 0.022(3)
I2A 0.088(4) 0.065(4) 0.101(5) 0.018(3) 0.012(4) 0.000(3)

loop_
_atom_type_symbol
_atom_type_description
_atom_type_scat_dispersion_real
_atom_type_scat_dispersion_imag
_atom_type_scat_source
C C 0.0181 0.0091 'International Tables Vol C Tables 4.2.6.8 and 6.1.1.4'
H H 0.0000 0.0000 'International Tables Vol C Tables 4.2.6.8 and 6.1.1.4'
I I -0.3257 6.8362 'International Tables Vol C Tables 4.2.6.8 and 6.1.1.4'
N N 0.0311 0.0180 'International Tables Vol C Tables 4.2.6.8 and 6.1.1.4'
O O 0.0492 0.0322 'International Tables Vol C Tables 4.2.6.8 and 6.1.1.4'

loop_
_exptl_crystal_face_index_h
_exptl_crystal_face_index_k
_exptl_crystal_face_index_l
_exptl_crystal_face_perp_dist
0 4 -11 0.0135
6 1 1 0.1435
-6 -2 0 0.1347
0 7 3 0.0217
0 -7 -3 0.0062
0 8 -5 0.0222
0 -2 11 0.0152
1 1 -11 0.0264

loop_
_geom_angle_atom_site_label_1
_geom_angle_atom_site_label_2
_geom_angle_atom_site_label_3
_geom_angle
_geom_angle_site_symmetry_1
_geom_angle_site_symmetry_3
_geom_angle_publ_flag
C15 O6 C20 113.8(4) . . ?
C19 O5 C20 113.1(5) . . ?
C4 O3 C9 115.3(5) . . ?
C16 N2 C23 120.4(5) . . ?
C12 N2 C16 123.1(5) . . ?
C12 N2 C23 116.5(5) . . ?
C9 O4 C8 115.8(5) . . ?
C5 N1 C1 123.2(5) . . ?
C5 N1 C30 120.6(5) . . ?
C1 N1 C30 116.2(5) . . ?
C18 O2 H2 98(6) . . ?
N2 C16 C15 116.8(5) . . ?
N2 C16 C17 120.9(5) . . ?
C15 C16 C17 122.2(5) . . ?
O6 C15 C16 115.2(5) . . ?
O6 C15 C14 123.4(5) . . ?
C14 C15 C16 121.4(5) . . ?
C15 C14 C13 119.2(5) . . ?
C15 C14 C19 118.0(5) . . ?
C13 C14 C19 122.8(5) . . ?
N2 C12 H12 119.3 . . ?
N2 C12 C13 121.5(5) . . ?
C13 C12 H12 119.3 . . ?
C25 C24 C23 122.3(5) . . ?
C29 C24 C23 119.2(5) . . ?
C29 C24 C25 118.4(5) . . ?
N2 C23 C24 111.4(4) . . ?
N2 C23 H23A 109.4 . . ?
N2 C23 H23B 109.4 . . ?
C24 C23 H23A 109.4 . . ?
C24 C23 H23B 109.4 . . ?
H23A C23 H23B 108.0 . . ?
C24 C25 H25 119.4 . . ?
C26 C25 C24 121.1(6) . . ?
C26 C25 H25 119.4 . . ?
N1 C5 C4 116.4(6) . . ?
N1 C5 C6 121.0(5) . . ?
C4 C5 C6 122.6(6) . . ?
O3 C4 C5 115.2(6) . . ?
O3 C4 C3 122.7(6) . . ?
C3 C4 C5 122.1(6) . . ?
C16 C17 H17A 109.5 . . ?
C16 C17 H17B 109.5 . . ?
C16 C17 H17C 109.5 . . ?
H17A C17 H17B 109.5 . . ?
H17A C17 H17C 109.5 . . ?
H17B C17 H17C 109.5 . . ?
C14 C13 C18 121.9(6) . . ?
C12 C13 C14 118.0(5) . . ?
C12 C13 C18 120.1(6) . . ?
C28 C27 C26 118.5(6) . . ?
C28 C27 C30 122.5(5) . . ?
C26 C27 C30 119.0(5) . . ?
C27 C28 H28 119.7 . . ?
C29 C28 C27 120.5(5) . . ?
C29 C28 H28 119.7 . . ?
O6 C20 C22 109.0(5) . . ?
O6 C20 C21 105.5(4) . . ?
O5 C20 O6 107.6(4) . . ?
O5 C20 C22 112.6(5) . . ?
O5 C20 C21 107.0(5) . . ?
C22 C20 C21 114.6(6) . . ?
C24 C29 C28 121.2(5) . . ?
C24 C29 H29 119.4 . . ?
C28 C29 H29 119.4 . . ?
C5 C6 H6A 109.5 . . ?
C5 C6 H6B 109.5 . . ?
C5 C6 H6C 109.5 . . ?
H6A C6 H6B 109.5 . . ?
H6A C6 H6C 109.5 . . ?
H6B C6 H6C 109.5 . . ?
C25 C26 C27 120.1(5) . . ?
C25 C26 H26 119.9 . . ?
C27 C26 H26 119.9 . . ?
C1 C2 C3 117.4(6) . . ?
C1 C2 C7 119.9(8) . . ?
C3 C2 C7 122.7(7) . . ?
O5 C19 C14 111.1(4) . . ?
O5 C19 H19A 109.4 . . ?
O5 C19 H19B 109.4 . . ?
C14 C19 H19A 109.4 . . ?
C14 C19 H19B 109.4 . . ?
H19A C19 H19B 108.0 . . ?
N1 C1 C2 120.8(6) . . ?
N1 C1 H1 119.6 . . ?
C2 C1 H1 119.6 . . ?
N1 C30 C27 112.8(4) . . ?
N1 C30 H30A 109.0 . . ?
N1 C30 H30B 109.0 . . ?
C27 C30 H30A 109.0 . . ?
C27 C30 H30B 109.0 . . ?
H30A C30 H30B 107.8 . . ?
O4 C8 H8A 109.8 . . ?
O4 C8 H8B 109.8 . . ?
O4 C8 C3 109.3(6) . . ?
H8A C8 H8B 108.3 . . ?
C3 C8 H8A 109.8 . . ?
C3 C8 H8B 109.8 . . ?
C4 C3 C2 120.0(6) . . ?
C4 C3 C8 119.4(6) . . ?
C2 C3 C8 120.6(6) . . ?
H10A C10 H10B 109.5 . . ?
H10A C10 H10C 109.5 . . ?
H10B C10 H10C 109.5 . . ?
C9 C10 H10A 109.5 . . ?
C9 C10 H10B 109.5 . . ?
C9 C10 H10C 109.5 . . ?
O3 C9 C10 108.6(5) . . ?
O3 C9 C11 104.0(5) . . ?
O4 C9 O3 109.5(5) . . ?
O4 C9 C10 113.4(6) . . ?
O4 C9 C11 106.9(6) . . ?
C10 C9 C11 113.9(6) . . ?
O2 C18 C13 112.7(6) . . ?
O2 C18 H18A 109.1 . . ?
O2 C18 H18B 109.1 . . ?
C13 C18 H18A 109.1 . . ?
C13 C18 H18B 109.1 . . ?
H18A C18 H18B 107.8 . . ?
C20 C22 H22A 109.5 . . ?
C20 C22 H22B 109.5 . . ?
C20 C22 H22C 109.5 . . ?
H22A C22 H22B 109.5 . . ?
H22A C22 H22C 109.5 . . ?
H22B C22 H22C 109.5 . . ?
C20 C21 H21A 109.5 . . ?
C20 C21 H21B 109.5 . . ?
C20 C21 H21C 109.5 . . ?
H21A C21 H21B 109.5 . . ?
H21A C21 H21C 109.5 . . ?
H21B C21 H21C 109.5 . . ?
C9 C11 H11A 109.5 . . ?
C9 C11 H11B 109.5 . . ?
C9 C11 H11C 109.5 . . ?
H11A C11 H11B 109.5 . . ?
H11A C11 H11C 109.5 . . ?
H11B C11 H11C 109.5 . . ?
C2 C7 H7A 108.8 . . ?
C2 C7 H7B 108.8 . . ?
H7A C7 H7B 107.7 . . ?
O1 C7 C2 113.8(10) . . ?
O1 C7 H7A 108.8 . . ?
O1 C7 H7B 108.8 . . ?
C7 O1 H1A 132.6 . . ?

loop_
_geom_bond_atom_site_label_1
_geom_bond_atom_site_label_2
_geom_bond_distance
_geom_bond_site_symmetry_2
_geom_bond_publ_flag
O6 C15 1.349(7) . ?
O6 C20 1.459(6) . ?
O5 C20 1.426(8) . ?
O5 C19 1.407(8) . ?
O3 C4 1.357(8) . ?
O3 C9 1.477(7) . ?
N2 C16 1.350(7) . ?
N2 C12 1.344(8) . ?
N2 C23 1.493(7) . ?
O4 C8 1.418(10) . ?
O4 C9 1.383(9) . ?
N1 C5 1.354(8) . ?
N1 C1 1.360(9) . ?
N1 C30 1.476(8) . ?
O2 C18 1.415(9) . ?
O2 H2 0.982(10) . ?
C16 C15 1.410(8) . ?
C16 C17 1.495(8) . ?
C15 C14 1.393(8) . ?
C14 C13 1.393(9) . ?
C14 C19 1.491(8) . ?
C12 H12 0.9500 . ?
C12 C13 1.391(9) . ?
C24 C23 1.527(8) . ?
C24 C25 1.396(7) . ?
C24 C29 1.379(8) . ?
C23 H23A 0.9900 . ?
C23 H23B 0.9900 . ?
C25 H25 0.9500 . ?
C25 C26 1.376(9) . ?
C5 C4 1.405(8) . ?
C5 C6 1.480(9) . ?
C4 C3 1.373(9) . ?
C17 H17A 0.9800 . ?
C17 H17B 0.9800 . ?
C17 H17C 0.9800 . ?
C13 C18 1.508(8) . ?
C27 C28 1.388(8) . ?
C27 C26 1.410(8) . ?
C27 C30 1.513(9) . ?
C28 H28 0.9500 . ?
C28 C29 1.386(9) . ?
C20 C22 1.493(9) . ?
C20 C21 1.497(9) . ?
C29 H29 0.9500 . ?
C6 H6A 0.9800 . ?
C6 H6B 0.9800 . ?
C6 H6C 0.9800 . ?
C26 H26 0.9500 . ?
C2 C1 1.396(10) . ?
C2 C3 1.397(10) . ?
C2 C7 1.516(13) . ?
C19 H19A 0.9900 . ?
C19 H19B 0.9900 . ?
C1 H1 0.9500 . ?
C30 H30A 0.9900 . ?
C30 H30B 0.9900 . ?
C8 H8A 0.9900 . ?
C8 H8B 0.9900 . ?
C8 C3 1.516(10) . ?
C10 H10A 0.9800 . ?
C10 H10B 0.9800 . ?
C10 H10C 0.9800 . ?
C10 C9 1.503(10) . ?
C9 C11 1.517(10) . ?
C18 H18A 0.9900 . ?
C18 H18B 0.9900 . ?
C22 H22A 0.9800 . ?
C22 H22B 0.9800 . ?
C22 H22C 0.9800 . ?
C21 H21A 0.9800 . ?
C21 H21B 0.9800 . ?
C21 H21C 0.9800 . ?
C11 H11A 0.9800 . ?
C11 H11B 0.9800 . ?
C11 H11C 0.9800 . ?
C7 H7A 0.9900 . ?
C7 H7B 0.9900 . ?
C7 O1 1.383(14) . ?
O1 H1A 0.9608 . ?

loop_
_geom_torsion_atom_site_label_1
_geom_torsion_atom_site_label_2
_geom_torsion_atom_site_label_3
_geom_torsion_atom_site_label_4
_geom_torsion
_geom_torsion_site_symmetry_1
_geom_torsion_site_symmetry_2
_geom_torsion_site_symmetry_3
_geom_torsion_site_symmetry_4
_geom_torsion_publ_flag
O6 C15 C14 C13 179.8(5) . . . . ?
O6 C15 C14 C19 -1.3(8) . . . . ?
O3 C4 C3 C2 179.9(6) . . . . ?
O3 C4 C3 C8 -0.1(9) . . . . ?
N2 C16 C15 O6 178.2(5) . . . . ?
N2 C16 C15 C14 -1.6(8) . . . . ?
N2 C12 C13 C14 -0.7(9) . . . . ?
N2 C12 C13 C18 178.3(6) . . . . ?
O4 C8 C3 C4 -15.3(9) . . . . ?
O4 C8 C3 C2 164.6(6) . . . . ?
N1 C5 C4 O3 176.5(5) . . . . ?
N1 C5 C4 C3 -3.4(8) . . . . ?
C16 N2 C12 C13 -1.6(9) . . . . ?
C16 N2 C23 C24 -77.8(6) . . . . ?
C16 C15 C14 C13 -0.5(8) . . . . ?
C16 C15 C14 C19 178.5(5) . . . . ?
C15 O6 C20 O5 49.7(6) . . . . ?
C15 O6 C20 C22 -72.7(6) . . . . ?
C15 O6 C20 C21 163.7(5) . . . . ?
C15 C14 C13 C12 1.6(8) . . . . ?
C15 C14 C13 C18 -177.3(6) . . . . ?
C15 C14 C19 O5 -13.3(8) . . . . ?
C14 C13 C18 O2 55.1(9) . . . . ?
C12 N2 C16 C15 2.6(8) . . . . ?
C12 N2 C16 C17 -177.6(5) . . . . ?
C12 N2 C23 C24 99.9(6) . . . . ?
C12 C13 C18 O2 -123.8(7) . . . . ?
C24 C25 C26 C27 0.8(9) . . . . ?
C23 N2 C16 C15 -179.9(5) . . . . ?
C23 N2 C16 C17 -0.1(8) . . . . ?
C23 N2 C12 C13 -179.2(5) . . . . ?
C23 C24 C25 C26 -176.7(6) . . . . ?
C23 C24 C29 C28 175.9(5) . . . . ?
C25 C24 C23 N2 -27.6(7) . . . . ?
C25 C24 C29 C28 -2.0(8) . . . . ?
C5 N1 C1 C2 -0.9(9) . . . . ?
C5 N1 C30 C27 -78.2(7) . . . . ?
C5 C4 C3 C2 -0.2(9) . . . . ?
C5 C4 C3 C8 179.8(6) . . . . ?
C4 O3 C9 O4 43.1(7) . . . . ?
C4 O3 C9 C10 -81.3(7) . . . . ?
C4 O3 C9 C11 157.1(6) . . . . ?
C17 C16 C15 O6 -1.6(8) . . . . ?
C17 C16 C15 C14 178.7(5) . . . . ?
C13 C14 C19 O5 165.7(5) . . . . ?
C27 C28 C29 C24 1.0(9) . . . . ?
C28 C27 C26 C25 -1.8(9) . . . . ?
C28 C27 C30 N1 -42.1(8) . . . . ?
C20 O6 C15 C16 162.6(5) . . . . ?
C20 O6 C15 C14 -17.7(8) . . . . ?
C20 O5 C19 C14 48.1(6) . . . . ?
C29 C24 C23 N2 154.6(5) . . . . ?
C29 C24 C25 C26 1.1(9) . . . . ?
C6 C5 C4 O3 -2.7(8) . . . . ?
C6 C5 C4 C3 177.4(6) . . . . ?
C26 C27 C28 C29 1.0(9) . . . . ?
C26 C27 C30 N1 141.2(6) . . . . ?
C19 O5 C20 O6 -67.3(6) . . . . ?
C19 O5 C20 C22 52.8(6) . . . . ?
C19 O5 C20 C21 179.7(5) . . . . ?
C19 C14 C13 C12 -177.3(5) . . . . ?
C19 C14 C13 C18 3.8(9) . . . . ?
C1 N1 C5 C4 4.0(8) . . . . ?
C1 N1 C5 C6 -176.8(6) . . . . ?
C1 N1 C30 C27 101.8(6) . . . . ?
C1 C2 C3 C4 3.3(9) . . . . ?
C1 C2 C3 C8 -176.7(6) . . . . ?
C1 C2 C7 O1 -19.1(13) . . . . ?
C30 N1 C5 C4 -176.0(5) . . . . ?
C30 N1 C5 C6 3.2(8) . . . . ?
C30 N1 C1 C2 179.1(6) . . . . ?
C30 C27 C28 C29 -175.8(5) . . . . ?
C30 C27 C26 C25 175.0(6) . . . . ?
C8 O4 C9 O3 -63.0(7) . . . . ?
C8 O4 C9 C10 58.5(7) . . . . ?
C8 O4 C9 C11 -175.2(5) . . . . ?
C3 C2 C1 N1 -2.9(9) . . . . ?
C3 C2 C7 O1 162.5(8) . . . . ?
C9 O3 C4 C5 166.5(5) . . . . ?
C9 O3 C4 C3 -13.6(8) . . . . ?
C9 O4 C8 C3 48.2(7) . . . . ?
C7 C2 C1 N1 178.6(8) . . . . ?
C7 C2 C3 C4 -178.2(8) . . . . ?
C7 C2 C3 C8 1.8(11) . . . . ?

loop_
_exptl_oxdiff_crystal_face_indexfrac_h
_exptl_oxdiff_crystal_face_indexfrac_k
_exptl_oxdiff_crystal_face_indexfrac_l
_exptl_oxdiff_crystal_face_x
_exptl_oxdiff_crystal_face_y
_exptl_oxdiff_crystal_face_z
0.0069 4.0139 -11.0023 0.3003 0.9588 0.0351
6.0019 0.9961 0.9985 0.0230 -0.1485 1.0636
-6.0022 -1.9966 0.0011 0.0156 0.0233 -1.0921
-0.0055 6.9863 3.0081 -0.9197 0.2223 0.3124
0.0055 -6.9863 -3.0081 0.9197 -0.2223 -0.3124
0.0004 7.9987 -4.9953 -0.5036 0.8054 0.2620
-0.0078 -2.0163 11.0041 -0.5074 -0.8392 0.0445
1.0088 1.0174 -11.0056 0.6429 0.7556 0.0844

loop_
_smtbx_masks_void_nr
_smtbx_masks_void_average_x
_smtbx_masks_void_average_y
_smtbx_masks_void_average_z
_smtbx_masks_void_volume
_smtbx_masks_void_count_electrons
_smtbx_masks_void_content
1 -0.373 -0.373 0.000 485.7 158.5 ?
2 0.269 0.100 0.511 7.4 0.0 ?
3 0.731 0.900 0.489 7.4 0.0 ?
